data_7245966
loop_
_publ_author_name
'Garc\'ia-Raso, Angel'
'Terr\'on, Angel'
'Fiol, Juan J.'
'L\'opez-Zafra, Adela'
'Pic\'o, Gemma'
'V\'azquez-L\'opez, Ezequiel M.'
'Barcel\'o-Oliver, Miquel'
'Frontera, Antonio'

_publ_section_title
;
 Synthesis, structural characterization and DFT study of
 N-(pyrimidyl)-\w-amino acids/peptide: \b-alanine, \g-aminobutyric acid,
 5-aminovaleric acid, 6-aminohexanoic acid and glycylglycine
;
_journal_issue 2
_journal_name_full CrystEngComm
_journal_page_first 233
_journal_page_last 244
_journal_paper_doi 10.1039/D2CE01293F
_journal_volume 25
_journal_year 2023
_chemical_formula_moiety 'C8 H12 N3 O2, N O3'
_chemical_formula_sum 'C8 H12 N4 O5'
_chemical_formula_weight 244.22
_space_group_crystal_system triclinic
_space_group_IT_number 2
_space_group_name_Hall '-P 1'
_space_group_name_H-M_alt 'P -1'
_atom_sites_solution_hydrogens geom
_atom_sites_solution_primary dual
_audit_creation_date 2022-11-15
_audit_creation_method
;
Olex2 1.5
(compiled 2022.04.07 svn.rca3783a0 for OlexSys, GUI svn.r6498)
;
_audit_update_record
;
2022-11-15 deposited with the CCDC.	2022-11-24 downloaded from the CCDC.
;
_cell_angle_alpha 101.543(3)
_cell_angle_beta 96.517(3)
_cell_angle_gamma 94.398(2)
_cell_formula_units_Z 8
_cell_length_a 9.8280(10)
_cell_length_b 14.0136(14)
_cell_length_c 15.9826(16)
_cell_measurement_reflns_used 9738
_cell_measurement_temperature 100.0
_cell_measurement_theta_max 66.492
_cell_measurement_theta_min 5.311
_cell_volume 2131.6(4)
_computing_cell_refinement 'Bruker Apex3, 2016'
_computing_data_collection 'Bruker Apex3, 2016'
_computing_data_reduction 'SAINT v8.40A (Bruker, 2019)'
_computing_molecular_graphics 'Olex2 1.5 (Dolomanov et al., 2009)'
_computing_publication_material 'Olex2 1.5 (Dolomanov et al., 2009)'
_computing_structure_refinement 'XL  (Sheldrick, 2008)'
_computing_structure_solution 'SHELXT 2014/5 (Sheldrick, 2014)'
_diffrn_ambient_temperature 100.00
_diffrn_measured_fraction_theta_full 0.988
_diffrn_measured_fraction_theta_max 0.988
_diffrn_measurement_device_type 'Bruker D8 Venture'
_diffrn_measurement_method '\f and \w scans'
_diffrn_radiation_type CuK\a
_diffrn_radiation_wavelength 1.54178
_diffrn_reflns_av_R_equivalents 0.0634
_diffrn_reflns_av_unetI/netI 0.0578
_diffrn_reflns_Laue_measured_fraction_full 0.988
_diffrn_reflns_Laue_measured_fraction_max 0.988
_diffrn_reflns_limit_h_max 11
_diffrn_reflns_limit_h_min -11
_diffrn_reflns_limit_k_max 16
_diffrn_reflns_limit_k_min -16
_diffrn_reflns_limit_l_max 18
_diffrn_reflns_limit_l_min -18
_diffrn_reflns_number 33594
_diffrn_reflns_point_group_measured_fraction_full 0.988
_diffrn_reflns_point_group_measured_fraction_max 0.988
_diffrn_reflns_theta_full 66.558
_diffrn_reflns_theta_max 66.558
_diffrn_reflns_theta_min 2.847
_exptl_absorpt_coefficient_mu 1.103
_exptl_absorpt_correction_T_max 0.7528
_exptl_absorpt_correction_T_min 0.3844
_exptl_absorpt_correction_type multi-scan
_exptl_absorpt_process_details
;
SADABS-2016/2 (Bruker,2016/2) was used for absorption correction.
wR2(int) was 0.1442 before and 0.1014 after correction.
The Ratio of minimum to maximum transmission is 0.5106.
The \l/2 correction factor is Not present.
;
_exptl_crystal_colour colourless
_exptl_crystal_colour_primary colourless
_exptl_crystal_density_diffrn 1.522
_exptl_crystal_description prism
_exptl_crystal_F_000 1024
_exptl_crystal_size_max 0.49
_exptl_crystal_size_mid 0.28
_exptl_crystal_size_min 0.24
_refine_diff_density_max 0.362
_refine_diff_density_min -0.301
_refine_diff_density_rms 0.070
_refine_ls_extinction_coef 0.0095(10)
_refine_ls_extinction_expression Fc^*^=kFc[1+0.001xFc^2^\l^3^/sin(2\q)]^-1/4^
_refine_ls_extinction_method 'SHELXL-2019/1 (Sheldrick 2019)'
_refine_ls_goodness_of_fit_ref 1.069
_refine_ls_hydrogen_treatment constr
_refine_ls_matrix_type full
_refine_ls_number_parameters 618
_refine_ls_number_reflns 7442
_refine_ls_number_restraints 0
_refine_ls_restrained_S_all 1.069
_refine_ls_R_factor_all 0.0547
_refine_ls_R_factor_gt 0.0535
_refine_ls_shift/su_max 0.001
_refine_ls_shift/su_mean 0.000
_refine_ls_structure_factor_coef Fsqd
_refine_ls_weighting_details 'w=1/[\s^2^(Fo^2^)+(0.0990P)^2^+0.6163P] where P=(Fo^2^+2Fc^2^)/3'
_refine_ls_weighting_scheme calc
_refine_ls_wR_factor_gt 0.1558
_refine_ls_wR_factor_ref 0.1572
_reflns_Friedel_coverage 0.000
_reflns_number_gt 7193
_reflns_number_total 7442
_reflns_threshold_expression 'I > 2\s(I)'
_cod_data_source_file d2ce01293f2.cif
_cod_data_source_block 1_a
_cod_depositor_comments 'Adding full bibliography for 7245964--7245971.cif.'
_cod_database_code 7245966
_shelx_shelxl_version_number 2019/1
_shelx_space_group_comment
;
The symmetry employed for this shelxl refinement is uniquely defined
by the following loop, which should always be used as a source of
symmetry information in preference to the above space-group names.
They are only intended as comments.
;
_shelx_estimated_absorpt_t_max 0.778
_shelx_estimated_absorpt_t_min 0.614
_olex2_refinement_description
;
1. Fixed Uiso
 At 1.2 times of:
  All C(H) groups, All C(H,H) groups, All N(H) groups
 At 1.5 times of:
  All O(H) groups
2.a Secondary CH2 refined with riding coordinates:
 C3B(H3BA,H3BB), C4B(H4BA,H4BB), C5B(H5BA,H5BB), C3D(H3DA,H3DB), C4D(H4DA,
 H4DB), C5D(H5DA,H5DB), C3C(H3CA,H3CB), C4C(H4CA,H4CB), C5C(H5CA,H5CB),
 C3A(H3AA,H3AB), C4A(H4AA,H4AB), C5A(H5AA,H5AB)
2.b Aromatic/amide H refined with riding coordinates:
 N6B(H6B), N1B'(H1B'), C4B'(H4B'), C5B'(H5B'), C6B'(H6B'), N6D(H6D),
 N1D'(H1D'), C4D'(H4D'), C5D'(H5D'), C6D'(H6D'), N6C(H6C), N1C'(H1C'),
 C4C'(H4C'), C5C'(H5C'), C6C'(H6C'), N6A(H6A), N1A'(H1A'), C4A'(H4A'),
 C5A'(H5A'), C6A'(H6A')
2.c Idealised tetrahedral OH refined as rotating group:
 O1B(H1B), O1D(H1D), O1C(H1C), O1A(H1A)
;
_olex2_submission_special_instructions 'No special instructions were received'

loop_
_space_group_symop_operation_xyz
'x, y, z'
'-x, -y, -z'

loop_
_atom_site_label
_atom_site_type_symbol
_atom_site_fract_x
_atom_site_fract_y
_atom_site_fract_z
_atom_site_U_iso_or_equiv
_atom_site_adp_type
_atom_site_occupancy
_atom_site_site_symmetry_order
_atom_site_calc_flag
_atom_site_refinement_flags_posn
_atom_site_refinement_flags_adp
_atom_site_refinement_flags_occupancy
_atom_site_disorder_assembly
_atom_site_disorder_group
O1B O 0.94144(11) 0.36594(10) 0.87559(8) 0.0344(3) Uani 1 1 d . . . . .
H1B H 0.888332 0.358900 0.912035 0.052 Uiso 1 1 calc R U . . .
C2B C 0.87675(15) 0.40315(11) 0.81430(10) 0.0270(3) Uani 1 1 d . . . . .
O2B O 0.75656(11) 0.41846(9) 0.81131(8) 0.0325(3) Uani 1 1 d . . . . .
C3B C 0.96835(16) 0.42467(13) 0.74948(11) 0.0301(4) Uani 1 1 d . . . . .
H3BA H 1.025651 0.369879 0.736134 0.036 Uiso 1 1 calc R U . . .
H3BB H 1.031149 0.484435 0.775797 0.036 Uiso 1 1 calc R U . . .
C4B C 0.89113(16) 0.43936(11) 0.66568(10) 0.0280(3) Uani 1 1 d . . . . .
H4BA H 0.957577 0.462723 0.630233 0.034 Uiso 1 1 calc R U . . .
H4BB H 0.827255 0.490027 0.678628 0.034 Uiso 1 1 calc R U . . .
C5B C 0.80965(16) 0.34395(12) 0.61491(10) 0.0275(3) Uani 1 1 d . . . . .
H5BA H 0.872575 0.291909 0.607106 0.033 Uiso 1 1 calc R U . . .
H5BB H 0.738159 0.323940 0.648686 0.033 Uiso 1 1 calc R U . . .
N6B N 0.74368(13) 0.35258(10) 0.53046(9) 0.0271(3) Uani 1 1 d . . . . .
H6B H 0.655575 0.360983 0.524198 0.033 Uiso 1 1 calc R U . . .
N1B' N 0.74073(13) 0.34998(10) 0.38539(9) 0.0276(3) Uani 1 1 d . . . . .
H1B' H 0.652539 0.358161 0.382096 0.033 Uiso 1 1 calc R U . . .
C2B' C 0.81182(16) 0.34820(11) 0.46269(10) 0.0261(3) Uani 1 1 d . . . . .
N3B' N 0.94819(13) 0.34067(10) 0.47171(9) 0.0282(3) Uani 1 1 d . . . . .
C4B' C 1.00890(16) 0.33225(12) 0.40084(11) 0.0307(4) Uani 1 1 d . . . . .
H4B' H 1.105219 0.327267 0.406181 0.037 Uiso 1 1 calc R U . . .
C5B' C 0.94021(17) 0.33023(12) 0.31892(11) 0.0319(4) Uani 1 1 d . . . . .
H5B' H 0.987287 0.322797 0.269640 0.038 Uiso 1 1 calc R U . . .
C6B' C 0.80277(17) 0.33942(12) 0.31297(11) 0.0301(4) Uani 1 1 d . . . . .
H6B' H 0.750999 0.338442 0.258807 0.036 Uiso 1 1 calc R U . . .
O1D O 0.68722(11) 0.09206(9) 0.95934(7) 0.0322(3) Uani 1 1 d . . . . .
H1D H 0.636605 0.097959 0.998661 0.048 Uiso 1 1 calc R U . . .
C2D C 0.63130(15) 0.12889(11) 0.89542(10) 0.0264(3) Uani 1 1 d . . . . .
O2D O 0.51756(11) 0.15797(9) 0.89270(7) 0.0311(3) Uani 1 1 d . . . . .
C3D C 0.72543(15) 0.13327(12) 0.82785(11) 0.0279(3) Uani 1 1 d . . . . .
H3DA H 0.755854 0.067502 0.809237 0.033 Uiso 1 1 calc R U . . .
H3DB H 0.808276 0.178672 0.854139 0.033 Uiso 1 1 calc R U . . .
C4D C 0.66079(15) 0.16640(11) 0.74887(10) 0.0267(3) Uani 1 1 d . . . . .
H4DA H 0.734257 0.186928 0.716692 0.032 Uiso 1 1 calc R U . . .
H4DB H 0.609963 0.223636 0.767323 0.032 Uiso 1 1 calc R U . . .
C5D C 0.56238(16) 0.08457(11) 0.68985(10) 0.0263(3) Uani 1 1 d . . . . .
H5DA H 0.612584 0.026343 0.674174 0.032 Uiso 1 1 calc R U . . .
H5DB H 0.487069 0.066265 0.721641 0.032 Uiso 1 1 calc R U . . .
N6D N 0.50288(13) 0.11201(10) 0.61113(9) 0.0271(3) Uani 1 1 d . . . . .
H6D H 0.417990 0.128229 0.607789 0.033 Uiso 1 1 calc R U . . .
N1D' N 0.50814(13) 0.14015(9) 0.47366(9) 0.0269(3) Uani 1 1 d . . . . .
H1D' H 0.424417 0.158272 0.474162 0.032 Uiso 1 1 calc R U . . .
C2D' C 0.57166(16) 0.11349(11) 0.54425(10) 0.0251(3) Uani 1 1 d . . . . .
N3D' N 0.70105(13) 0.08726(10) 0.54684(9) 0.0283(3) Uani 1 1 d . . . . .
C4D' C 0.76242(16) 0.08735(12) 0.47684(11) 0.0297(4) Uani 1 1 d . . . . .
H4D' H 0.853461 0.068815 0.477655 0.036 Uiso 1 1 calc R U . . .
C5D' C 0.70145(17) 0.11300(12) 0.40201(11) 0.0304(4) Uani 1 1 d . . . . .
H5D' H 0.748789 0.112038 0.353266 0.036 Uiso 1 1 calc R U . . .
C6D' C 0.57141(17) 0.13932(11) 0.40251(10) 0.0289(3) Uani 1 1 d . . . . .
H6D' H 0.525052 0.157039 0.353288 0.035 Uiso 1 1 calc R U . . .
O1C O 0.31635(11) 0.42824(9) 0.51261(8) 0.0320(3) Uani 1 1 d . . . . .
H1C H 0.364133 0.416927 0.472038 0.048 Uiso 1 1 calc R U . . .
C2C C 0.36763(15) 0.38910(12) 0.57669(10) 0.0279(4) Uani 1 1 d . . . . .
O2C O 0.47620(11) 0.35257(9) 0.57835(8) 0.0333(3) Uani 1 1 d . . . . .
C3C C 0.27378(16) 0.39160(12) 0.64546(11) 0.0295(4) Uani 1 1 d . . . . .
H3CA H 0.187891 0.348880 0.620571 0.035 Uiso 1 1 calc R U . . .
H3CB H 0.248869 0.459217 0.662695 0.035 Uiso 1 1 calc R U . . .
C4C C 0.33544(16) 0.35899(12) 0.72561(11) 0.0280(3) Uani 1 1 d . . . . .
H4CA H 0.389006 0.302989 0.708126 0.034 Uiso 1 1 calc R U . . .
H4CB H 0.260022 0.336311 0.755316 0.034 Uiso 1 1 calc R U . . .
C5C C 0.42927(16) 0.44091(12) 0.78832(11) 0.0285(3) Uani 1 1 d . . . . .
H5CA H 0.503021 0.465129 0.758154 0.034 Uiso 1 1 calc R U . . .
H5CB H 0.375041 0.496046 0.807445 0.034 Uiso 1 1 calc R U . . .
N6C N 0.49154(13) 0.40811(10) 0.86364(9) 0.0282(3) Uani 1 1 d . . . . .
H6C H 0.577753 0.394769 0.865755 0.034 Uiso 1 1 calc R U . . .
N1C' N 0.48905(14) 0.36298(10) 0.99494(9) 0.0282(3) Uani 1 1 d . . . . .
H1C' H 0.574237 0.348303 0.992846 0.034 Uiso 1 1 calc R U . . .
C2C' C 0.42367(16) 0.39749(11) 0.92924(10) 0.0267(3) Uani 1 1 d . . . . .
N3C' N 0.29417(13) 0.42193(10) 0.93044(9) 0.0298(3) Uani 1 1 d . . . . .
C4C' C 0.23311(16) 0.41082(12) 0.99874(11) 0.0306(4) Uani 1 1 d . . . . .
H4C' H 0.141965 0.428575 1.000650 0.037 Uiso 1 1 calc R U . . .
C5C' C 0.29453(17) 0.37477(12) 1.06764(11) 0.0321(4) Uani 1 1 d . . . . .
H5C' H 0.247257 0.367373 1.114970 0.039 Uiso 1 1 calc R U . . .
C6C' C 0.42573(17) 0.35073(12) 1.06351(11) 0.0305(4) Uani 1 1 d . . . . .
H6C' H 0.472419 0.325556 1.108461 0.037 Uiso 1 1 calc R U . . .
O1A O 1.05454(11) 0.16346(10) 0.59192(8) 0.0345(3) Uani 1 1 d . . . . .
H1A H 1.107371 0.164617 0.554265 0.052 Uiso 1 1 calc R U . . .
C2A C 1.11687(15) 0.12980(11) 0.65641(10) 0.0265(3) Uani 1 1 d . . . . .
O2A O 1.23671(11) 0.11317(9) 0.66100(8) 0.0315(3) Uani 1 1 d . . . . .
C3A C 1.02292(16) 0.11417(12) 0.72127(11) 0.0290(4) Uani 1 1 d . . . . .
H3AA H 0.946603 0.063900 0.692673 0.035 Uiso 1 1 calc R U . . .
H3AB H 0.982336 0.175911 0.741123 0.035 Uiso 1 1 calc R U . . .
C4A C 1.09322(16) 0.08211(12) 0.79938(10) 0.0280(3) Uani 1 1 d . . . . .
H4AA H 1.149696 0.028387 0.780055 0.034 Uiso 1 1 calc R U . . .
H4AB H 1.022561 0.056914 0.831203 0.034 Uiso 1 1 calc R U . . .
C5A C 1.18479(16) 0.16712(12) 0.85914(10) 0.0284(3) Uani 1 1 d . . . . .
H5AA H 1.258703 0.189083 0.827961 0.034 Uiso 1 1 calc R U . . .
H5AB H 1.129128 0.222497 0.874326 0.034 Uiso 1 1 calc R U . . .
N6A N 1.24739(13) 0.14235(10) 0.93835(9) 0.0296(3) Uani 1 1 d . . . . .
H6A H 1.333007 0.127610 0.941697 0.036 Uiso 1 1 calc R U . . .
N1A' N 1.24961(14) 0.12850(10) 1.08015(9) 0.0289(3) Uani 1 1 d . . . . .
H1A' H 1.337403 0.119384 1.081991 0.035 Uiso 1 1 calc R U . . .
C2A' C 1.17922(16) 0.14129(11) 1.00575(11) 0.0278(3) Uani 1 1 d . . . . .
N3A' N 1.04456(14) 0.15415(10) 0.99942(9) 0.0309(3) Uani 1 1 d . . . . .
C4A' C 0.98371(17) 0.15408(12) 1.06974(11) 0.0324(4) Uani 1 1 d . . . . .
H4A' H 0.888506 0.162878 1.066348 0.039 Uiso 1 1 calc R U . . .
C5A' C 1.05072(18) 0.14193(12) 1.14799(11) 0.0334(4) Uani 1 1 d . . . . .
H5A' H 1.003485 0.142267 1.196697 0.040 Uiso 1 1 calc R U . . .
C6A' C 1.18753(18) 0.12951(12) 1.15128(11) 0.0321(4) Uani 1 1 d . . . . .
H6A' H 1.238492 0.121657 1.203213 0.038 Uiso 1 1 calc R U . . .
N1E N 0.82109(14) 0.36044(10) 1.06522(9) 0.0292(3) Uani 1 1 d . . . . .
O2E O 0.76548(11) 0.34286(9) 0.98575(7) 0.0307(3) Uani 1 1 d . . . . .
O3E O 0.94577(12) 0.38300(10) 1.08253(8) 0.0404(3) Uani 1 1 d . . . . .
O4E O 0.74519(13) 0.35336(10) 1.12083(8) 0.0407(3) Uani 1 1 d . . . . .
N5E N 0.42343(14) -0.10476(10) 0.84449(9) 0.0309(3) Uani 1 1 d . . . . .
O6E O 0.29790(13) -0.11488(11) 0.82513(9) 0.0459(4) Uani 1 1 d . . . . .
O7E O 0.50464(13) -0.08583(9) 0.79496(8) 0.0383(3) Uani 1 1 d . . . . .
O8E O 0.47498(12) -0.11457(10) 0.91991(8) 0.0383(3) Uani 1 1 d . . . . .
N9E N 0.59534(13) -0.34501(10) 0.69163(9) 0.0296(3) Uani 1 1 d . . . . .
O10E O 0.52484(13) -0.31198(11) 0.74805(8) 0.0427(3) Uani 1 1 d . . . . .
O11E O 0.53225(12) -0.38074(10) 0.61539(8) 0.0395(3) Uani 1 1 d . . . . .
O12E O 0.72080(12) -0.34492(10) 0.70565(9) 0.0395(3) Uani 1 1 d . . . . .
N13E N 0.82458(14) -0.13344(10) 0.59825(9) 0.0298(3) Uani 1 1 d . . . . .
O14E O 0.76737(11) -0.17319(9) 0.52122(7) 0.0315(3) Uani 1 1 d . . . . .
O15E O 0.75001(13) -0.11791(10) 0.65591(8) 0.0407(3) Uani 1 1 d . . . . .
O16E O 0.95044(12) -0.11283(10) 0.61193(9) 0.0411(3) Uani 1 1 d . . . . .

loop_
_atom_site_aniso_label
_atom_site_aniso_U_11
_atom_site_aniso_U_22
_atom_site_aniso_U_33
_atom_site_aniso_U_23
_atom_site_aniso_U_13
_atom_site_aniso_U_12
O1B 0.0244(6) 0.0498(7) 0.0312(6) 0.0131(5) 0.0052(5) 0.0026(5)
C2B 0.0225(8) 0.0289(8) 0.0263(8) 0.0008(6) 0.0014(6) -0.0020(6)
O2B 0.0237(6) 0.0420(7) 0.0325(6) 0.0081(5) 0.0062(5) 0.0035(5)
C3B 0.0212(7) 0.0380(9) 0.0293(8) 0.0048(7) 0.0034(6) -0.0031(6)
C4B 0.0251(8) 0.0285(8) 0.0288(8) 0.0038(6) 0.0041(6) -0.0020(6)
C5B 0.0250(8) 0.0295(8) 0.0276(8) 0.0068(6) 0.0029(6) -0.0016(6)
N6B 0.0191(6) 0.0339(7) 0.0279(7) 0.0067(5) 0.0020(5) 0.0003(5)
N1B' 0.0215(6) 0.0307(7) 0.0295(7) 0.0062(5) 0.0018(5) -0.0004(5)
C2B' 0.0242(7) 0.0241(7) 0.0287(8) 0.0051(6) 0.0027(6) -0.0027(6)
N3B' 0.0235(7) 0.0297(7) 0.0305(7) 0.0061(5) 0.0024(5) -0.0009(5)
C4B' 0.0239(8) 0.0298(8) 0.0386(9) 0.0067(7) 0.0078(7) -0.0004(6)
C5B' 0.0330(9) 0.0308(8) 0.0319(8) 0.0055(7) 0.0093(7) -0.0020(6)
C6B' 0.0329(8) 0.0285(8) 0.0279(8) 0.0059(6) 0.0036(6) -0.0028(6)
O1D 0.0249(6) 0.0444(7) 0.0291(6) 0.0112(5) 0.0054(5) 0.0028(5)
C2D 0.0222(8) 0.0281(8) 0.0259(8) 0.0019(6) 0.0007(6) -0.0029(6)
O2D 0.0219(6) 0.0405(6) 0.0311(6) 0.0074(5) 0.0043(4) 0.0030(5)
C3D 0.0192(7) 0.0331(8) 0.0299(8) 0.0049(6) 0.0030(6) -0.0009(6)
C4D 0.0219(7) 0.0294(8) 0.0282(8) 0.0055(6) 0.0042(6) -0.0008(6)
C5D 0.0229(7) 0.0303(8) 0.0255(8) 0.0067(6) 0.0030(6) -0.0011(6)
N6D 0.0192(6) 0.0335(7) 0.0282(7) 0.0058(5) 0.0034(5) 0.0021(5)
N1D' 0.0226(6) 0.0282(7) 0.0286(7) 0.0045(5) 0.0026(5) 0.0006(5)
C2D' 0.0233(7) 0.0246(7) 0.0249(8) 0.0023(6) 0.0020(6) -0.0039(6)
N3D' 0.0212(6) 0.0323(7) 0.0292(7) 0.0037(5) 0.0015(5) -0.0017(5)
C4D' 0.0214(7) 0.0314(8) 0.0327(8) -0.0002(6) 0.0042(6) -0.0034(6)
C5D' 0.0302(8) 0.0290(8) 0.0294(8) 0.0018(6) 0.0065(6) -0.0049(6)
C6D' 0.0313(8) 0.0275(8) 0.0266(8) 0.0049(6) 0.0035(6) -0.0032(6)
O1C 0.0272(6) 0.0399(6) 0.0299(6) 0.0084(5) 0.0050(5) 0.0041(5)
C2C 0.0223(8) 0.0297(8) 0.0290(8) 0.0028(6) 0.0009(6) -0.0028(6)
O2C 0.0232(6) 0.0430(7) 0.0347(6) 0.0090(5) 0.0048(5) 0.0052(5)
C3C 0.0216(7) 0.0329(8) 0.0333(9) 0.0061(7) 0.0035(6) 0.0017(6)
C4C 0.0230(7) 0.0303(8) 0.0304(8) 0.0064(6) 0.0037(6) -0.0006(6)
C5C 0.0246(7) 0.0306(8) 0.0299(8) 0.0064(6) 0.0036(6) -0.0005(6)
N6C 0.0201(6) 0.0344(7) 0.0292(7) 0.0052(5) 0.0038(5) 0.0000(5)
N1C' 0.0231(6) 0.0299(7) 0.0297(7) 0.0030(5) 0.0036(5) -0.0001(5)
C2C' 0.0227(7) 0.0258(7) 0.0280(8) 0.0004(6) 0.0018(6) -0.0036(6)
N3C' 0.0229(7) 0.0313(7) 0.0332(7) 0.0039(6) 0.0034(5) -0.0019(5)
C4C' 0.0228(7) 0.0318(8) 0.0340(9) 0.0002(6) 0.0064(6) -0.0027(6)
C5C' 0.0302(8) 0.0312(8) 0.0314(9) 0.0002(7) 0.0075(7) -0.0072(6)
C6C' 0.0304(8) 0.0308(8) 0.0277(8) 0.0037(6) 0.0023(6) -0.0039(6)
O1A 0.0244(6) 0.0507(7) 0.0312(6) 0.0139(5) 0.0053(5) 0.0054(5)
C2A 0.0227(8) 0.0263(7) 0.0273(8) 0.0013(6) 0.0003(6) -0.0016(6)
O2A 0.0218(6) 0.0400(6) 0.0332(6) 0.0081(5) 0.0049(5) 0.0033(5)
C3A 0.0205(7) 0.0340(8) 0.0308(8) 0.0046(6) 0.0025(6) -0.0011(6)
C4A 0.0238(7) 0.0305(8) 0.0289(8) 0.0054(6) 0.0041(6) -0.0016(6)
C5A 0.0253(8) 0.0318(8) 0.0276(8) 0.0071(6) 0.0029(6) -0.0023(6)
N6A 0.0205(6) 0.0386(7) 0.0292(7) 0.0071(6) 0.0028(5) 0.0002(5)
N1A' 0.0241(7) 0.0324(7) 0.0295(7) 0.0061(5) 0.0029(5) 0.0001(5)
C2A' 0.0251(8) 0.0280(8) 0.0285(8) 0.0045(6) 0.0017(6) -0.0035(6)
N3A' 0.0228(7) 0.0363(7) 0.0318(7) 0.0050(6) 0.0036(5) -0.0020(5)
C4A' 0.0243(8) 0.0341(8) 0.0365(9) 0.0028(7) 0.0066(7) -0.0034(6)
C5A' 0.0354(9) 0.0316(8) 0.0319(9) 0.0040(7) 0.0097(7) -0.0050(7)
C6A' 0.0374(9) 0.0285(8) 0.0294(8) 0.0061(6) 0.0042(7) -0.0018(7)
N1E 0.0272(7) 0.0319(7) 0.0284(7) 0.0057(5) 0.0040(5) 0.0038(5)
O2E 0.0268(6) 0.0391(6) 0.0247(6) 0.0052(5) 0.0017(4) 0.0003(5)
O3E 0.0257(6) 0.0528(8) 0.0373(7) 0.0015(6) -0.0011(5) -0.0003(5)
O4E 0.0380(7) 0.0563(8) 0.0324(6) 0.0156(6) 0.0106(5) 0.0078(6)
N5E 0.0296(7) 0.0356(7) 0.0279(7) 0.0085(6) 0.0024(6) 0.0025(6)
O6E 0.0292(7) 0.0663(9) 0.0433(7) 0.0194(7) -0.0030(5) 0.0035(6)
O7E 0.0412(7) 0.0448(7) 0.0302(6) 0.0112(5) 0.0080(5) -0.0008(5)
O8E 0.0280(6) 0.0606(8) 0.0286(6) 0.0156(6) 0.0030(5) 0.0038(5)
N9E 0.0255(7) 0.0344(7) 0.0297(7) 0.0084(6) 0.0036(5) 0.0039(5)
O10E 0.0374(7) 0.0602(8) 0.0301(6) 0.0052(6) 0.0065(5) 0.0105(6)
O11E 0.0271(6) 0.0591(8) 0.0279(6) 0.0016(6) 0.0008(5) 0.0024(5)
O12E 0.0258(6) 0.0478(7) 0.0420(7) 0.0054(6) -0.0010(5) 0.0039(5)
N13E 0.0273(7) 0.0337(7) 0.0294(7) 0.0078(6) 0.0042(6) 0.0060(5)
O14E 0.0255(6) 0.0395(6) 0.0269(6) 0.0032(5) 0.0016(4) 0.0003(5)
O15E 0.0374(7) 0.0580(8) 0.0299(6) 0.0114(6) 0.0080(5) 0.0136(6)
O16E 0.0259(6) 0.0488(8) 0.0426(7) -0.0005(6) -0.0009(5) 0.0005(5)

loop_
_atom_type_symbol
_atom_type_description
_atom_type_scat_dispersion_real
_atom_type_scat_dispersion_imag
_atom_type_scat_source
C C 0.0181 0.0091 'International Tables Vol C Tables 4.2.6.8 and 6.1.1.4'
H H 0.0000 0.0000 'International Tables Vol C Tables 4.2.6.8 and 6.1.1.4'
N N 0.0311 0.0180 'International Tables Vol C Tables 4.2.6.8 and 6.1.1.4'
O O 0.0492 0.0322 'International Tables Vol C Tables 4.2.6.8 and 6.1.1.4'

loop_
_geom_angle_atom_site_label_1
_geom_angle_atom_site_label_2
_geom_angle_atom_site_label_3
_geom_angle
_geom_angle_site_symmetry_1
_geom_angle_site_symmetry_3
_geom_angle_publ_flag
C2B O1B H1B 109.5 . . ?
O1B C2B C3B 112.76(13) . . ?
O2B C2B O1B 123.22(14) . . ?
O2B C2B C3B 124.02(15) . . ?
C2B C3B H3BA 108.7 . . ?
C2B C3B H3BB 108.7 . . ?
C2B C3B C4B 114.23(13) . . ?
H3BA C3B H3BB 107.6 . . ?
C4B C3B H3BA 108.7 . . ?
C4B C3B H3BB 108.7 . . ?
C3B C4B H4BA 109.4 . . ?
C3B C4B H4BB 109.4 . . ?
C3B C4B C5B 111.08(13) . . ?
H4BA C4B H4BB 108.0 . . ?
C5B C4B H4BA 109.4 . . ?
C5B C4B H4BB 109.4 . . ?
C4B C5B H5BA 109.0 . . ?
C4B C5B H5BB 109.0 . . ?
H5BA C5B H5BB 107.8 . . ?
N6B C5B C4B 112.89(13) . . ?
N6B C5B H5BA 109.0 . . ?
N6B C5B H5BB 109.0 . . ?
C5B N6B H6B 118.8 . . ?
C2B' N6B C5B 122.47(13) . . ?
C2B' N6B H6B 118.8 . . ?
C2B' N1B' H1B' 119.3 . . ?
C2B' N1B' C6B' 121.30(13) . . ?
C6B' N1B' H1B' 119.3 . . ?
N6B C2B' N1B' 118.60(13) . . ?
N6B C2B' N3B' 119.88(14) . . ?
N3B' C2B' N1B' 121.51(14) . . ?
C4B' N3B' C2B' 116.86(14) . . ?
N3B' C4B' H4B' 117.9 . . ?
N3B' C4B' C5B' 124.21(15) . . ?
C5B' C4B' H4B' 117.9 . . ?
C4B' C5B' H5B' 121.5 . . ?
C6B' C5B' C4B' 116.94(15) . . ?
C6B' C5B' H5B' 121.5 . . ?
N1B' C6B' C5B' 119.10(15) . . ?
N1B' C6B' H6B' 120.4 . . ?
C5B' C6B' H6B' 120.4 . . ?
C2D O1D H1D 109.5 . . ?
O1D C2D C3D 112.38(13) . . ?
O2D C2D O1D 123.48(14) . . ?
O2D C2D C3D 124.12(14) . . ?
C2D C3D H3DA 108.7 . . ?
C2D C3D H3DB 108.7 . . ?
C2D C3D C4D 114.36(13) . . ?
H3DA C3D H3DB 107.6 . . ?
C4D C3D H3DA 108.7 . . ?
C4D C3D H3DB 108.7 . . ?
C3D C4D H4DA 109.4 . . ?
C3D C4D H4DB 109.4 . . ?
C3D C4D C5D 111.30(13) . . ?
H4DA C4D H4DB 108.0 . . ?
C5D C4D H4DA 109.4 . . ?
C5D C4D H4DB 109.4 . . ?
C4D C5D H5DA 109.0 . . ?
C4D C5D H5DB 109.0 . . ?
H5DA C5D H5DB 107.8 . . ?
N6D C5D C4D 113.01(13) . . ?
N6D C5D H5DA 109.0 . . ?
N6D C5D H5DB 109.0 . . ?
C5D N6D H6D 118.6 . . ?
C2D' N6D C5D 122.75(13) . . ?
C2D' N6D H6D 118.6 . . ?
C2D' N1D' H1D' 119.4 . . ?
C6D' N1D' H1D' 119.4 . . ?
C6D' N1D' C2D' 121.18(13) . . ?
N6D C2D' N1D' 118.71(14) . . ?
N6D C2D' N3D' 119.99(14) . . ?
N3D' C2D' N1D' 121.29(14) . . ?
C4D' N3D' C2D' 116.96(14) . . ?
N3D' C4D' H4D' 117.9 . . ?
N3D' C4D' C5D' 124.20(15) . . ?
C5D' C4D' H4D' 117.9 . . ?
C4D' C5D' H5D' 121.6 . . ?
C6D' C5D' C4D' 116.75(15) . . ?
C6D' C5D' H5D' 121.6 . . ?
N1D' C6D' C5D' 119.60(15) . . ?
N1D' C6D' H6D' 120.2 . . ?
C5D' C6D' H6D' 120.2 . . ?
C2C O1C H1C 109.5 . . ?
O1C C2C C3C 112.32(13) . . ?
O2C C2C O1C 123.59(14) . . ?
O2C C2C C3C 124.05(15) . . ?
C2C C3C H3CA 108.7 . . ?
C2C C3C H3CB 108.7 . . ?
C2C C3C C4C 114.39(13) . . ?
H3CA C3C H3CB 107.6 . . ?
C4C C3C H3CA 108.7 . . ?
C4C C3C H3CB 108.7 . . ?
C3C C4C H4CA 109.1 . . ?
C3C C4C H4CB 109.1 . . ?
C3C C4C C5C 112.51(13) . . ?
H4CA C4C H4CB 107.8 . . ?
C5C C4C H4CA 109.1 . . ?
C5C C4C H4CB 109.1 . . ?
C4C C5C H5CA 109.2 . . ?
C4C C5C H5CB 109.2 . . ?
H5CA C5C H5CB 107.9 . . ?
N6C C5C C4C 112.14(13) . . ?
N6C C5C H5CA 109.2 . . ?
N6C C5C H5CB 109.2 . . ?
C5C N6C H6C 118.5 . . ?
C2C' N6C C5C 122.92(13) . . ?
C2C' N6C H6C 118.5 . . ?
C2C' N1C' H1C' 119.3 . . ?
C6C' N1C' H1C' 119.3 . . ?
C6C' N1C' C2C' 121.31(14) . . ?
N6C C2C' N1C' 118.48(14) . . ?
N6C C2C' N3C' 120.29(15) . . ?
N3C' C2C' N1C' 121.23(14) . . ?
C4C' N3C' C2C' 117.11(15) . . ?
N3C' C4C' H4C' 117.9 . . ?
N3C' C4C' C5C' 124.21(15) . . ?
C5C' C4C' H4C' 117.9 . . ?
C4C' C5C' H5C' 121.7 . . ?
C6C' C5C' C4C' 116.60(15) . . ?
C6C' C5C' H5C' 121.7 . . ?
N1C' C6C' C5C' 119.54(15) . . ?
N1C' C6C' H6C' 120.2 . . ?
C5C' C6C' H6C' 120.2 . . ?
C2A O1A H1A 109.5 . . ?
O1A C2A C3A 112.53(13) . . ?
O2A C2A O1A 122.82(14) . . ?
O2A C2A C3A 124.65(14) . . ?
C2A C3A H3AA 108.7 . . ?
C2A C3A H3AB 108.7 . . ?
C2A C3A C4A 114.09(12) . . ?
H3AA C3A H3AB 107.6 . . ?
C4A C3A H3AA 108.7 . . ?
C4A C3A H3AB 108.7 . . ?
C3A C4A H4AA 109.4 . . ?
C3A C4A H4AB 109.4 . . ?
C3A C4A C5A 111.03(13) . . ?
H4AA C4A H4AB 108.0 . . ?
C5A C4A H4AA 109.4 . . ?
C5A C4A H4AB 109.4 . . ?
C4A C5A H5AA 108.9 . . ?
C4A C5A H5AB 108.9 . . ?
H5AA C5A H5AB 107.7 . . ?
N6A C5A C4A 113.42(13) . . ?
N6A C5A H5AA 108.9 . . ?
N6A C5A H5AB 108.9 . . ?
C5A N6A H6A 118.9 . . ?
C2A' N6A C5A 122.24(13) . . ?
C2A' N6A H6A 118.9 . . ?
C2A' N1A' H1A' 119.4 . . ?
C6A' N1A' H1A' 119.4 . . ?
C6A' N1A' C2A' 121.23(14) . . ?
N6A C2A' N1A' 118.36(14) . . ?
N6A C2A' N3A' 120.04(14) . . ?
N3A' C2A' N1A' 121.59(14) . . ?
C4A' N3A' C2A' 116.79(15) . . ?
N3A' C4A' H4A' 117.9 . . ?
N3A' C4A' C5A' 124.21(15) . . ?
C5A' C4A' H4A' 117.9 . . ?
C4A' C5A' H5A' 121.6 . . ?
C6A' C5A' C4A' 116.80(15) . . ?
C6A' C5A' H5A' 121.6 . . ?
N1A' C6A' C5A' 119.38(16) . . ?
N1A' C6A' H6A' 120.3 . . ?
C5A' C6A' H6A' 120.3 . . ?
O3E N1E O2E 119.25(13) . . ?
O3E N1E O4E 122.82(14) . . ?
O4E N1E O2E 117.93(13) . . ?
O6E N5E O7E 123.26(14) . . ?
O6E N5E O8E 119.22(13) . . ?
O7E N5E O8E 117.52(13) . . ?
O10E N9E O11E 117.47(13) . . ?
O12E N9E O10E 122.88(14) . . ?
O12E N9E O11E 119.65(13) . . ?
O15E N13E O14E 118.16(13) . . ?
O16E N13E O14E 119.30(13) . . ?
O16E N13E O15E 122.54(14) . . ?

loop_
_geom_bond_atom_site_label_1
_geom_bond_atom_site_label_2
_geom_bond_distance
_geom_bond_site_symmetry_2
_geom_bond_publ_flag
O1B H1B 0.8400 . ?
O1B C2B 1.323(2) . ?
C2B O2B 1.2140(19) . ?
C2B C3B 1.507(2) . ?
C3B H3BA 0.9900 . ?
C3B H3BB 0.9900 . ?
C3B C4B 1.522(2) . ?
C4B H4BA 0.9900 . ?
C4B H4BB 0.9900 . ?
C4B C5B 1.530(2) . ?
C5B H5BA 0.9900 . ?
C5B H5BB 0.9900 . ?
C5B N6B 1.461(2) . ?
N6B H6B 0.8800 . ?
N6B C2B' 1.330(2) . ?
N1B' H1B' 0.8800 . ?
N1B' C2B' 1.354(2) . ?
N1B' C6B' 1.356(2) . ?
C2B' N3B' 1.346(2) . ?
N3B' C4B' 1.328(2) . ?
C4B' H4B' 0.9500 . ?
C4B' C5B' 1.397(2) . ?
C5B' H5B' 0.9500 . ?
C5B' C6B' 1.361(2) . ?
C6B' H6B' 0.9500 . ?
O1D H1D 0.8400 . ?
O1D C2D 1.319(2) . ?
C2D O2D 1.2179(19) . ?
C2D C3D 1.507(2) . ?
C3D H3DA 0.9900 . ?
C3D H3DB 0.9900 . ?
C3D C4D 1.520(2) . ?
C4D H4DA 0.9900 . ?
C4D H4DB 0.9900 . ?
C4D C5D 1.526(2) . ?
C5D H5DA 0.9900 . ?
C5D H5DB 0.9900 . ?
C5D N6D 1.461(2) . ?
N6D H6D 0.8800 . ?
N6D C2D' 1.331(2) . ?
N1D' H1D' 0.8800 . ?
N1D' C2D' 1.359(2) . ?
N1D' C6D' 1.355(2) . ?
C2D' N3D' 1.349(2) . ?
N3D' C4D' 1.330(2) . ?
C4D' H4D' 0.9500 . ?
C4D' C5D' 1.400(2) . ?
C5D' H5D' 0.9500 . ?
C5D' C6D' 1.357(2) . ?
C6D' H6D' 0.9500 . ?
O1C H1C 0.8400 . ?
O1C C2C 1.324(2) . ?
C2C O2C 1.218(2) . ?
C2C C3C 1.510(2) . ?
C3C H3CA 0.9900 . ?
C3C H3CB 0.9900 . ?
C3C C4C 1.522(2) . ?
C4C H4CA 0.9900 . ?
C4C H4CB 0.9900 . ?
C4C C5C 1.530(2) . ?
C5C H5CA 0.9900 . ?
C5C H5CB 0.9900 . ?
C5C N6C 1.460(2) . ?
N6C H6C 0.8800 . ?
N6C C2C' 1.331(2) . ?
N1C' H1C' 0.8800 . ?
N1C' C2C' 1.359(2) . ?
N1C' C6C' 1.353(2) . ?
C2C' N3C' 1.344(2) . ?
N3C' C4C' 1.333(2) . ?
C4C' H4C' 0.9500 . ?
C4C' C5C' 1.397(3) . ?
C5C' H5C' 0.9500 . ?
C5C' C6C' 1.363(2) . ?
C6C' H6C' 0.9500 . ?
O1A H1A 0.8400 . ?
O1A C2A 1.325(2) . ?
C2A O2A 1.2149(19) . ?
C2A C3A 1.501(2) . ?
C3A H3AA 0.9900 . ?
C3A H3AB 0.9900 . ?
C3A C4A 1.521(2) . ?
C4A H4AA 0.9900 . ?
C4A H4AB 0.9900 . ?
C4A C5A 1.525(2) . ?
C5A H5AA 0.9900 . ?
C5A H5AB 0.9900 . ?
C5A N6A 1.461(2) . ?
N6A H6A 0.8800 . ?
N6A C2A' 1.334(2) . ?
N1A' H1A' 0.8800 . ?
N1A' C2A' 1.357(2) . ?
N1A' C6A' 1.348(2) . ?
C2A' N3A' 1.345(2) . ?
N3A' C4A' 1.332(2) . ?
C4A' H4A' 0.9500 . ?
C4A' C5A' 1.394(3) . ?
C5A' H5A' 0.9500 . ?
C5A' C6A' 1.365(3) . ?
C6A' H6A' 0.9500 . ?
N1E O2E 1.2919(18) . ?
N1E O3E 1.2274(18) . ?
N1E O4E 1.2372(18) . ?
N5E O6E 1.2275(19) . ?
N5E O7E 1.2365(19) . ?
N5E O8E 1.2912(19) . ?
N9E O10E 1.2375(19) . ?
N9E O11E 1.2871(19) . ?
N9E O12E 1.2278(18) . ?
N13E O14E 1.2893(18) . ?
N13E O15E 1.2374(18) . ?
N13E O16E 1.2328(18) . ?

loop_
_geom_hbond_atom_site_label_D
_geom_hbond_atom_site_label_H
_geom_hbond_atom_site_label_A
_geom_hbond_distance_DH
_geom_hbond_distance_HA
_geom_hbond_distance_DA
_geom_hbond_angle_DHA
_geom_hbond_site_symmetry_A
_geom_hbond_publ_flag
O1B H1B O2E 0.84 1.81 2.6511(16) 176.7 . yes
N6B H6B O2C 0.88 2.06 2.8201(17) 144.7 . yes
N1B' H1B' O10E 0.88 2.50 3.1166(18) 127.7 2_656 yes
N1B' H1B' O11E 0.88 1.87 2.7487(18) 175.3 2_656 yes
C6B' H6B' O4E 0.95 2.25 3.107(2) 149.4 1_554 yes
O1D H1D O8E 0.84 1.79 2.6261(17) 177.4 2_657 yes
N6D H6D O2A 0.88 2.07 2.8202(17) 142.1 1_455 yes
N1D' H1D' O14E 0.88 1.92 2.7894(17) 169.0 2_656 yes
N1D' H1D' O15E 0.88 2.48 3.0415(19) 122.2 2_656 yes
C6D' H6D' O7E 0.95 2.36 3.084(2) 133.2 2_656 yes
O1C H1C O11E 0.84 1.83 2.6721(17) 174.8 2_656 yes
N6C H6C O2B 0.88 2.08 2.8266(17) 142.0 . yes
N1C' H1C' O2E 0.88 1.90 2.7701(17) 168.5 . yes
N1C' H1C' O4E 0.88 2.48 3.0683(19) 124.7 . yes
C6C' H6C' O10E 0.95 2.34 3.157(2) 144.3 2_657 yes
O1A H1A O14E 0.84 1.83 2.6707(16) 175.5 2_756 yes
O1A H1A O16E 0.84 2.59 3.1865(18) 128.6 2_756 yes
N6A H6A O2D 0.88 2.10 2.8363(17) 140.3 1_655 yes
N1A' H1A' O7E 0.88 2.51 3.1273(19) 128.0 2_757 yes
N1A' H1A' O8E 0.88 1.85 2.7288(18) 172.6 2_757 yes
C4A' H4A' O1D 0.95 2.46 3.192(2) 133.3 . yes
C6A' H6A' O15E 0.95 2.25 3.112(2) 150.0 2_757 yes

loop_
_geom_torsion_atom_site_label_1
_geom_torsion_atom_site_label_2
_geom_torsion_atom_site_label_3
_geom_torsion_atom_site_label_4
_geom_torsion
_geom_torsion_site_symmetry_1
_geom_torsion_site_symmetry_2
_geom_torsion_site_symmetry_3
_geom_torsion_site_symmetry_4
_geom_torsion_publ_flag
O1B C2B C3B C4B 163.36(14) . . . . ?
C2B C3B C4B C5B -67.45(18) . . . . ?
O2B C2B C3B C4B -16.9(2) . . . . ?
C3B C4B C5B N6B -174.92(12) . . . . ?
C4B C5B N6B C2B' 80.10(18) . . . . ?
C5B N6B C2B' N1B' 175.44(14) . . . . ?
C5B N6B C2B' N3B' -3.6(2) . . . . ?
N6B C2B' N3B' C4B' 177.09(14) . . . . ?
N1B' C2B' N3B' C4B' -1.9(2) . . . . ?
C2B' N1B' C6B' C5B' -2.3(2) . . . . ?
C2B' N3B' C4B' C5B' -0.4(2) . . . . ?
N3B' C4B' C5B' C6B' 1.3(2) . . . . ?
C4B' C5B' C6B' N1B' 0.1(2) . . . . ?
C6B' N1B' C2B' N6B -175.71(14) . . . . ?
C6B' N1B' C2B' N3B' 3.3(2) . . . . ?
O1D C2D C3D C4D 174.65(13) . . . . ?
C2D C3D C4D C5D -76.34(17) . . . . ?
O2D C2D C3D C4D -6.9(2) . . . . ?
C3D C4D C5D N6D -177.33(12) . . . . ?
C4D C5D N6D C2D' 78.09(18) . . . . ?
C5D N6D C2D' N1D' -179.88(13) . . . . ?
C5D N6D C2D' N3D' 1.2(2) . . . . ?
N6D C2D' N3D' C4D' 177.91(13) . . . . ?
N1D' C2D' N3D' C4D' -1.0(2) . . . . ?
C2D' N1D' C6D' C5D' -1.1(2) . . . . ?
C2D' N3D' C4D' C5D' 0.2(2) . . . . ?
N3D' C4D' C5D' C6D' 0.1(2) . . . . ?
C4D' C5D' C6D' N1D' 0.4(2) . . . . ?
C6D' N1D' C2D' N6D -177.44(13) . . . . ?
C6D' N1D' C2D' N3D' 1.4(2) . . . . ?
O1C C2C C3C C4C -172.89(13) . . . . ?
C2C C3C C4C C5C 82.17(17) . . . . ?
O2C C2C C3C C4C 9.3(2) . . . . ?
C3C C4C C5C N6C -178.11(12) . . . . ?
C4C C5C N6C C2C' -78.06(18) . . . . ?
C5C N6C C2C' N1C' 177.54(14) . . . . ?
C5C N6C C2C' N3C' -3.4(2) . . . . ?
N6C C2C' N3C' C4C' -179.00(14) . . . . ?
N1C' C2C' N3C' C4C' 0.0(2) . . . . ?
C2C' N1C' C6C' C5C' -1.0(2) . . . . ?
C2C' N3C' C4C' C5C' -0.7(2) . . . . ?
N3C' C4C' C5C' C6C' 0.6(2) . . . . ?
C4C' C5C' C6C' N1C' 0.3(2) . . . . ?
C6C' N1C' C2C' N6C 179.87(13) . . . . ?
C6C' N1C' C2C' N3C' 0.8(2) . . . . ?
O1A C2A C3A C4A -176.08(13) . . . . ?
C2A C3A C4A C5A 73.67(17) . . . . ?
O2A C2A C3A C4A 4.5(2) . . . . ?
C3A C4A C5A N6A 175.91(12) . . . . ?
C4A C5A N6A C2A' -80.82(19) . . . . ?
C5A N6A C2A' N1A' -172.58(14) . . . . ?
C5A N6A C2A' N3A' 6.5(2) . . . . ?
N6A C2A' N3A' C4A' -178.77(14) . . . . ?
N1A' C2A' N3A' C4A' 0.2(2) . . . . ?
C2A' N1A' C6A' C5A' 1.2(2) . . . . ?
C2A' N3A' C4A' C5A' 0.2(2) . . . . ?
N3A' C4A' C5A' C6A' 0.1(3) . . . . ?
C4A' C5A' C6A' N1A' -0.7(2) . . . . ?
C6A' N1A' C2A' N6A 178.10(14) . . . . ?
C6A' N1A' C2A' N3A' -0.9(2) . . . . ?
